data_2240187
loop_
_publ_author_name
'Shtokvish, Olgerd O.'
'Koval, Lyudmila I.'
'Pekhnyo, Vasyl I.'

_publ_section_title
;
 Crystal structure of
 hexakis(\m~2~-4-<i>tert</i>-butoxy-4-oxobut-2-en-2-olato)trizinc
;
_journal_issue 12
_journal_name_full 'Acta Crystallographica Section E'
_journal_page_first 483
_journal_page_last 485
_journal_paper_doi 10.1107/S1600536814024337
_journal_volume 70
_journal_year 2014
_chemical_formula_iupac '[Zn3 (C8 H13 O3)6]'
_chemical_formula_moiety 'C48 H78 O18 Zn3'
_chemical_formula_sum 'C48 H78 O18 Zn3'
_chemical_formula_weight 1139.21
_chemical_name_common 'Trimeric bis(1-<i>tert</i>-butyl acetoacetato)zinc(II)'
_chemical_name_systematic
Hexakis(\m~2~-4-<i>tert</i>-butoxy-4-oxobut-2-en-2-olato)-1:2\k^6^<i>O</i>^2^,<i>O</i>^4^:<i>O</i>^2^;2:3\k^6^<i>O</i>^2^:<i>O</i>^2^,<i>O</i>^4^;1:3\k^3^<i>O</i>^2^,<i>O</i>^4^:<i>O</i>^2^;3:1\k^3^<i>O</i>^2^,<i>O</i>^4^:<i>O</i>^2^-trizinc,
_space_group_IT_number 14
_symmetry_cell_setting monoclinic
_symmetry_space_group_name_Hall '-P 2yn'
_symmetry_space_group_name_H-M 'P 1 21/n 1'
_atom_sites_solution_hydrogens geom
_atom_sites_solution_primary direct
_atom_sites_solution_secondary difmap
_audit_creation_method SHELXL-97
_cell_angle_alpha 90.00
_cell_angle_beta 101.0960(10)
_cell_angle_gamma 90.00
_cell_formula_units_Z 2
_cell_length_a 9.7816(2)
_cell_length_b 16.9347(4)
_cell_length_c 17.5319(4)
_cell_measurement_reflns_used 9910
_cell_measurement_temperature 100.10(10)
_cell_measurement_theta_max 27.43
_cell_measurement_theta_min 2.22
_cell_volume 2849.84(11)
_computing_cell_refinement
;
SAINT (Bruker, 2007)
;
_computing_data_collection
;
APEX2 (Bruker, 2007)
;
_computing_data_reduction
;
SAINT (Bruker, 2007)
;
_computing_molecular_graphics
;
SHELXTL (Sheldrick, 2008)
;
_computing_publication_material
;
SHELXTL (Sheldrick, 2008) and publCIF (Westrip,
2010)
;
_computing_structure_refinement
;
SHELXL97 (Sheldrick, 2008)
;
_computing_structure_solution
;
SHELXS97 (Sheldrick, 2008)
;
_diffrn_ambient_temperature 100.10(10)
_diffrn_measured_fraction_theta_full 0.983
_diffrn_measured_fraction_theta_max 0.983
_diffrn_measurement_device_type 'Bruker APEXII CCD'
_diffrn_measurement_method '\f and \w scans'
_diffrn_radiation_monochromator graphite
_diffrn_radiation_source 'fine-focus sealed tube'
_diffrn_radiation_type MoK\a
_diffrn_radiation_wavelength 0.71073
_diffrn_reflns_av_R_equivalents 0.0553
_diffrn_reflns_av_sigmaI/netI 0.0433
_diffrn_reflns_limit_h_max 12
_diffrn_reflns_limit_h_min -12
_diffrn_reflns_limit_k_max 22
_diffrn_reflns_limit_k_min -22
_diffrn_reflns_limit_l_max 22
_diffrn_reflns_limit_l_min -22
_diffrn_reflns_number 46427
_diffrn_reflns_theta_full 27.89
_diffrn_reflns_theta_max 27.89
_diffrn_reflns_theta_min 1.69
_exptl_absorpt_coefficient_mu 1.317
_exptl_absorpt_correction_T_max 0.814
_exptl_absorpt_correction_T_min 0.792
_exptl_absorpt_correction_type multi-scan
_exptl_absorpt_process_details
;
(SADABS; Bruker, 2001)
;
_exptl_crystal_colour colourless
_exptl_crystal_density_diffrn 1.328
_exptl_crystal_description block
_exptl_crystal_F_000 1200
_exptl_crystal_size_max 0.19
_exptl_crystal_size_mid 0.18
_exptl_crystal_size_min 0.16
_refine_diff_density_max 0.503
_refine_diff_density_min -0.443
_refine_ls_extinction_method none
_refine_ls_goodness_of_fit_ref 1.008
_refine_ls_hydrogen_treatment constr
_refine_ls_matrix_type full
_refine_ls_number_parameters 325
_refine_ls_number_reflns 6684
_refine_ls_number_restraints 0
_refine_ls_restrained_S_all 1.008
_refine_ls_R_factor_all 0.0576
_refine_ls_R_factor_gt 0.0351
_refine_ls_shift/su_max 0.000
_refine_ls_shift/su_mean 0.000
_refine_ls_structure_factor_coef Fsqd
_refine_ls_weighting_details 'calc w=1/[\s^2^(Fo^2^)+(0.0222P)^2^+1.7611P] where P=(Fo^2^+2Fc^2^)/3'
_refine_ls_weighting_scheme calc
_refine_ls_wR_factor_gt 0.0590
_refine_ls_wR_factor_ref 0.0649
_reflns_number_gt 5163
_reflns_number_total 6684
_reflns_threshold_expression >2sigma(I)
_cod_data_source_file gk2617sup1.cf
_cod_data_source_block I
_cod_original_sg_symbol_H-M 'P 21/n'
_cod_database_code 2240187
_cod_database_fobs_code 2240187

loop_
_symmetry_equiv_pos_as_xyz
'x, y, z'
'-x+1/2, y+1/2, -z+1/2'
'-x, -y, -z'
'x-1/2, -y-1/2, z-1/2'

loop_
_atom_site_type_symbol
_atom_site_label
_atom_site_fract_x
_atom_site_fract_y
_atom_site_fract_z
_atom_site_U_iso_or_equiv
_atom_site_adp_type
_atom_site_calc_flag
_atom_site_refinement_flags
_atom_site_occupancy
_atom_site_symmetry_multiplicity
C C1A -0.2103(2) 0.39839(11) 0.11604(11) 0.0177(4) Uani d . 1 1
H H1A1 -0.2551 0.4094 0.0621 0.026 Uiso calc R 1 1
H H1A2 -0.2819 0.3901 0.1474 0.026 Uiso calc R 1 1
H H1A3 -0.1527 0.3508 0.1178 0.026 Uiso calc R 1 1
C C2A -0.1204(2) 0.46710(11) 0.14789(10) 0.0147(4) Uani d . 1 1
C C3A -0.1531(2) 0.51102(11) 0.20747(11) 0.0165(4) Uani d . 1 1
H H3A -0.2362 0.4981 0.2253 0.020 Uiso calc R 1 1
C C4A -0.0711(2) 0.57495(11) 0.24470(11) 0.0177(4) Uani d . 1 1
C C5A -0.0464(2) 0.66654(13) 0.35512(13) 0.0292(5) Uani d . 1 1
C C6A -0.0251(3) 0.74038(14) 0.31017(16) 0.0435(7) Uani d . 1 1
H H6A1 0.0407 0.7293 0.2759 0.065 Uiso calc R 1 1
H H6A2 0.0122 0.7825 0.3466 0.065 Uiso calc R 1 1
H H6A3 -0.1145 0.7572 0.2789 0.065 Uiso calc R 1 1
C C7A 0.0896(3) 0.63136(17) 0.39849(14) 0.0413(7) Uani d . 1 1
H H7A1 0.0707 0.5808 0.4217 0.062 Uiso calc R 1 1
H H7A2 0.1328 0.6678 0.4396 0.062 Uiso calc R 1 1
H H7A3 0.1528 0.6228 0.3622 0.062 Uiso calc R 1 1
C C8A -0.1445(3) 0.68326(16) 0.41048(14) 0.0411(7) Uani d . 1 1
H H8A1 -0.2339 0.7021 0.3810 0.062 Uiso calc R 1 1
H H8A2 -0.1037 0.7237 0.4480 0.062 Uiso calc R 1 1
H H8A3 -0.1593 0.6347 0.4382 0.062 Uiso calc R 1 1
O O1A -0.01240(13) 0.47876(7) 0.11598(7) 0.0143(3) Uani d . 1 1
O O2A 0.03767(14) 0.60180(8) 0.22911(8) 0.0189(3) Uani d . 1 1
O O3A -0.12417(14) 0.60575(8) 0.30361(8) 0.0234(3) Uani d . 1 1
C C1B -0.1038(2) 0.70210(12) -0.05633(12) 0.0229(5) Uani d . 1 1
H H1B1 -0.1116 0.6594 -0.0947 0.034 Uiso calc R 1 1
H H1B2 -0.0830 0.7518 -0.0804 0.034 Uiso calc R 1 1
H H1B3 -0.1919 0.7072 -0.0380 0.034 Uiso calc R 1 1
C C2B 0.0115(2) 0.68343(11) 0.01130(11) 0.0161(4) Uani d . 1 1
C C3B 0.1147(2) 0.73757(11) 0.03455(11) 0.0192(4) Uani d . 1 1
H H3B 0.1092 0.7863 0.0072 0.023 Uiso calc R 1 1
C C4B 0.2302(2) 0.72621(12) 0.09693(11) 0.0196(4) Uani d . 1 1
C C5B 0.4513(2) 0.78613(15) 0.16194(13) 0.0324(6) Uani d . 1 1
C C6B 0.5420(3) 0.71543(17) 0.15398(16) 0.0478(7) Uani d . 1 1
H H6B1 0.4963 0.6673 0.1674 0.072 Uiso calc R 1 1
H H6B2 0.6323 0.7214 0.1891 0.072 Uiso calc R 1 1
H H6B3 0.5563 0.7118 0.1003 0.072 Uiso calc R 1 1
C C7B 0.4136(3) 0.79200(16) 0.24149(13) 0.0397(6) Uani d . 1 1
H H7B1 0.3519 0.8374 0.2428 0.060 Uiso calc R 1 1
H H7B2 0.4986 0.7989 0.2809 0.060 Uiso calc R 1 1
H H7B3 0.3660 0.7436 0.2523 0.060 Uiso calc R 1 1
C C8B 0.5207(3) 0.86205(17) 0.14291(15) 0.0479(7) Uani d . 1 1
H H8B1 0.5404 0.8586 0.0903 0.072 Uiso calc R 1 1
H H8B2 0.6081 0.8697 0.1803 0.072 Uiso calc R 1 1
H H8B3 0.4584 0.9068 0.1459 0.072 Uiso calc R 1 1
O O1B 0.00269(13) 0.61522(7) 0.04371(7) 0.0155(3) Uani d . 1 1
O O2B 0.24966(14) 0.67060(8) 0.14360(8) 0.0213(3) Uani d . 1 1
O O3B 0.32375(16) 0.78496(8) 0.10134(8) 0.0262(3) Uani d . 1 1
C C1C 0.3522(2) 0.42764(12) -0.00817(11) 0.0202(4) Uani d . 1 1
H H1C1 0.2679 0.4021 -0.0369 0.030 Uiso calc R 1 1
H H1C2 0.4259 0.3881 0.0059 0.030 Uiso calc R 1 1
H H1C3 0.3830 0.4684 -0.0408 0.030 Uiso calc R 1 1
C C2C 0.3212(2) 0.46499(11) 0.06449(11) 0.0156(4) Uani d . 1 1
C C3C 0.4103(2) 0.45240(12) 0.13380(11) 0.0184(4) Uani d . 1 1
H H3C 0.4914 0.4219 0.1326 0.022 Uiso calc R 1 1
C C4C 0.3921(2) 0.48114(11) 0.20774(11) 0.0173(4) Uani d . 1 1
C C5C 0.5028(2) 0.48454(13) 0.34655(11) 0.0241(5) Uani d . 1 1
C C6C 0.3813(3) 0.44889(15) 0.37630(13) 0.0361(6) Uani d . 1 1
H H6C1 0.2944 0.4734 0.3497 0.054 Uiso calc R 1 1
H H6C2 0.3931 0.4582 0.4324 0.054 Uiso calc R 1 1
H H6C3 0.3777 0.3919 0.3662 0.054 Uiso calc R 1 1
C C7C 0.5079(3) 0.57363(14) 0.35287(13) 0.0332(6) Uani d . 1 1
H H7C1 0.5825 0.5939 0.3281 0.050 Uiso calc R 1 1
H H7C2 0.5261 0.5890 0.4078 0.050 Uiso calc R 1 1
H H7C3 0.4185 0.5958 0.3268 0.050 Uiso calc R 1 1
C C8C 0.6401(3) 0.44877(17) 0.38744(13) 0.0414(7) Uani d . 1 1
H H8C1 0.6369 0.3913 0.3807 0.062 Uiso calc R 1 1
H H8C2 0.6555 0.4615 0.4430 0.062 Uiso calc R 1 1
H H8C3 0.7165 0.4705 0.3650 0.062 Uiso calc R 1 1
O O1C 0.21038(13) 0.50872(7) 0.05551(7) 0.0145(3) Uani d . 1 1
O O2C 0.29297(14) 0.52003(8) 0.22220(7) 0.0190(3) Uani d . 1 1
O O3C 0.49833(14) 0.46044(9) 0.26487(7) 0.0224(3) Uani d . 1 1
Zn Zn1 0.0000 0.5000 0.0000 0.01268(8) Uani d S 1 2
Zn Zn2 0.13652(2) 0.569725(13) 0.143328(12) 0.01373(6) Uani d . 1 1

loop_
_atom_site_aniso_label
_atom_site_aniso_U_11
_atom_site_aniso_U_22
_atom_site_aniso_U_33
_atom_site_aniso_U_12
_atom_site_aniso_U_13
_atom_site_aniso_U_23
C1A 0.0141(10) 0.0179(10) 0.0215(10) -0.0006(8) 0.0048(8) -0.0010(8)
C2A 0.0126(10) 0.0164(9) 0.0136(9) 0.0025(8) -0.0009(8) 0.0034(8)
C3A 0.0109(10) 0.0210(10) 0.0181(10) -0.0011(8) 0.0044(8) -0.0014(8)
C4A 0.0170(11) 0.0199(10) 0.0161(10) 0.0056(8) 0.0030(8) 0.0000(8)
C5A 0.0246(13) 0.0342(13) 0.0299(12) -0.0067(10) 0.0080(10) -0.0206(10)
C6A 0.0477(17) 0.0286(13) 0.0594(18) -0.0070(12) 0.0230(14) -0.0190(12)
C7A 0.0283(14) 0.0616(17) 0.0322(13) -0.0047(13) 0.0013(11) -0.0212(13)
C8A 0.0341(15) 0.0528(16) 0.0400(14) -0.0087(12) 0.0164(12) -0.0289(13)
O1A 0.0111(7) 0.0171(7) 0.0148(7) -0.0019(5) 0.0025(5) -0.0005(5)
O2A 0.0153(8) 0.0217(7) 0.0205(7) -0.0023(6) 0.0056(6) -0.0053(6)
O3A 0.0185(8) 0.0303(8) 0.0233(8) -0.0032(6) 0.0086(6) -0.0120(6)
C1B 0.0229(12) 0.0210(10) 0.0234(11) 0.0020(9) 0.0008(9) 0.0035(9)
C2B 0.0155(10) 0.0157(9) 0.0189(10) 0.0026(8) 0.0076(8) -0.0005(8)
C3B 0.0239(12) 0.0163(10) 0.0185(10) -0.0011(8) 0.0068(9) 0.0004(8)
C4B 0.0213(12) 0.0200(10) 0.0195(10) -0.0048(9) 0.0091(9) -0.0084(8)
C5B 0.0260(13) 0.0453(14) 0.0257(12) -0.0196(11) 0.0041(10) -0.0120(11)
C6B 0.0231(14) 0.0657(19) 0.0529(17) -0.0094(13) 0.0036(12) -0.0180(15)
C7B 0.0401(16) 0.0516(16) 0.0268(13) -0.0213(13) 0.0051(11) -0.0135(12)
C8B 0.0465(17) 0.0585(18) 0.0406(15) -0.0358(15) 0.0129(13) -0.0154(13)
O1B 0.0140(7) 0.0139(6) 0.0181(7) -0.0001(5) 0.0023(6) -0.0006(5)
O2B 0.0201(8) 0.0214(7) 0.0213(7) -0.0061(6) 0.0009(6) -0.0016(6)
O3B 0.0282(9) 0.0270(8) 0.0235(8) -0.0154(7) 0.0055(7) -0.0061(6)
C1C 0.0163(11) 0.0242(10) 0.0199(10) 0.0033(9) 0.0029(8) -0.0028(9)
C2C 0.0105(10) 0.0150(9) 0.0221(10) -0.0025(8) 0.0051(8) -0.0002(8)
C3C 0.0127(10) 0.0225(10) 0.0198(10) 0.0044(8) 0.0024(8) -0.0014(8)
C4C 0.0139(11) 0.0179(10) 0.0189(10) -0.0014(8) -0.0001(8) 0.0037(8)
C5C 0.0205(12) 0.0362(13) 0.0136(10) 0.0052(9) -0.0018(9) 0.0002(9)
C6C 0.0389(15) 0.0461(15) 0.0232(12) -0.0007(12) 0.0060(11) 0.0085(10)
C7C 0.0307(14) 0.0380(13) 0.0270(12) -0.0034(11) -0.0044(10) -0.0067(10)
C8C 0.0358(15) 0.0634(18) 0.0208(12) 0.0200(13) -0.0054(11) 0.0003(12)
O1C 0.0100(7) 0.0175(7) 0.0153(7) 0.0013(5) 0.0008(5) -0.0022(5)
O2C 0.0152(8) 0.0240(7) 0.0167(7) 0.0039(6) 0.0006(6) -0.0015(6)
O3C 0.0168(8) 0.0319(8) 0.0161(7) 0.0092(6) -0.0027(6) 0.0001(6)
Zn1 0.01010(16) 0.01458(15) 0.01283(15) -0.00013(13) 0.00090(12) -0.00181(12)
Zn2 0.01023(12) 0.01621(11) 0.01412(11) -0.00051(9) 0.00074(8) -0.00224(9)

loop_
_atom_type_symbol
_atom_type_description
_atom_type_scat_dispersion_real
_atom_type_scat_dispersion_imag
_atom_type_scat_source
C C 0.0033 0.0016 'International Tables Vol C Tables 4.2.6.8 and 6.1.1.4'
H H 0.0000 0.0000 'International Tables Vol C Tables 4.2.6.8 and 6.1.1.4'
O O 0.0106 0.0060 'International Tables Vol C Tables 4.2.6.8 and 6.1.1.4'
Zn Zn 0.2839 1.4301 'International Tables Vol C Tables 4.2.6.8 and 6.1.1.4'

loop_
_geom_angle_atom_site_label_1
_geom_angle_atom_site_label_2
_geom_angle_atom_site_label_3
_geom_angle_site_symmetry_1
_geom_angle_site_symmetry_3
_geom_angle
_geom_angle_publ_flag
C2A C1A H1A1 . . 109.5 ?
C2A C1A H1A2 . . 109.5 ?
H1A1 C1A H1A2 . . 109.5 ?
C2A C1A H1A3 . . 109.5 ?
H1A1 C1A H1A3 . . 109.5 ?
H1A2 C1A H1A3 . . 109.5 ?
O1A C2A C3A . . 124.97(17) ?
O1A C2A C1A . . 115.07(16) ?
C3A C2A C1A . . 119.94(18) ?
C2A C3A C4A . . 124.55(18) ?
C2A C3A H3A . . 117.7 ?
C4A C3A H3A . . 117.7 ?
O2A C4A O3A . . 120.16(18) ?
O2A C4A C3A . . 127.59(18) ?
O3A C4A C3A . . 112.25(17) ?
O3A C5A C6A . . 111.28(18) ?
O3A C5A C8A . . 101.87(17) ?
C6A C5A C8A . . 110.2(2) ?
O3A C5A C7A . . 109.28(18) ?
C6A C5A C7A . . 112.9(2) ?
C8A C5A C7A . . 110.7(2) ?
C5A C6A H6A1 . . 109.5 ?
C5A C6A H6A2 . . 109.5 ?
H6A1 C6A H6A2 . . 109.5 ?
C5A C6A H6A3 . . 109.5 ?
H6A1 C6A H6A3 . . 109.5 ?
H6A2 C6A H6A3 . . 109.5 ?
C5A C7A H7A1 . . 109.5 ?
C5A C7A H7A2 . . 109.5 ?
H7A1 C7A H7A2 . . 109.5 ?
C5A C7A H7A3 . . 109.5 ?
H7A1 C7A H7A3 . . 109.5 ?
H7A2 C7A H7A3 . . 109.5 ?
C5A C8A H8A1 . . 109.5 ?
C5A C8A H8A2 . . 109.5 ?
H8A1 C8A H8A2 . . 109.5 ?
C5A C8A H8A3 . . 109.5 ?
H8A1 C8A H8A3 . . 109.5 ?
H8A2 C8A H8A3 . . 109.5 ?
C2A O1A Zn1 . . 130.34(11) ?
C2A O1A Zn2 . . 126.49(11) ?
Zn1 O1A Zn2 . . 85.91(5) ?
C4A O2A Zn2 . . 128.62(13) ?
C4A O3A C5A . . 120.56(16) ?
C2B C1B H1B1 . . 109.5 ?
C2B C1B H1B2 . . 109.5 ?
H1B1 C1B H1B2 . . 109.5 ?
C2B C1B H1B3 . . 109.5 ?
H1B1 C1B H1B3 . . 109.5 ?
H1B2 C1B H1B3 . . 109.5 ?
O1B C2B C3B . . 125.05(18) ?
O1B C2B C1B . . 115.42(17) ?
C3B C2B C1B . . 119.53(17) ?
C2B C3B C4B . . 124.67(18) ?
C2B C3B H3B . . 117.7 ?
C4B C3B H3B . . 117.7 ?
O2B C4B O3B . . 120.59(18) ?
O2B C4B C3B . . 127.44(18) ?
O3B C4B C3B . . 111.98(17) ?
O3B C5B C7B . . 110.05(19) ?
O3B C5B C6B . . 110.66(18) ?
C7B C5B C6B . . 112.9(2) ?
O3B C5B C8B . . 101.83(19) ?
C7B C5B C8B . . 110.2(2) ?
C6B C5B C8B . . 110.7(2) ?
C5B C6B H6B1 . . 109.5 ?
C5B C6B H6B2 . . 109.5 ?
H6B1 C6B H6B2 . . 109.5 ?
C5B C6B H6B3 . . 109.5 ?
H6B1 C6B H6B3 . . 109.5 ?
H6B2 C6B H6B3 . . 109.5 ?
C5B C7B H7B1 . . 109.5 ?
C5B C7B H7B2 . . 109.5 ?
H7B1 C7B H7B2 . . 109.5 ?
C5B C7B H7B3 . . 109.5 ?
H7B1 C7B H7B3 . . 109.5 ?
H7B2 C7B H7B3 . . 109.5 ?
C5B C8B H8B1 . . 109.5 ?
C5B C8B H8B2 . . 109.5 ?
H8B1 C8B H8B2 . . 109.5 ?
C5B C8B H8B3 . . 109.5 ?
H8B1 C8B H8B3 . . 109.5 ?
H8B2 C8B H8B3 . . 109.5 ?
C2B O1B Zn1 . . 131.79(12) ?
C2B O1B Zn2 . . 127.07(12) ?
Zn1 O1B Zn2 . . 85.70(5) ?
C4B O2B Zn2 . . 128.51(13) ?
C4B O3B C5B . . 121.57(17) ?
C2C C1C H1C1 . . 109.5 ?
C2C C1C H1C2 . . 109.5 ?
H1C1 C1C H1C2 . . 109.5 ?
C2C C1C H1C3 . . 109.5 ?
H1C1 C1C H1C3 . . 109.5 ?
H1C2 C1C H1C3 . . 109.5 ?
O1C C2C C3C . . 124.84(18) ?
O1C C2C C1C . . 115.93(16) ?
C3C C2C C1C . . 119.22(17) ?
C2C C3C C4C . . 125.66(18) ?
C2C C3C H3C . . 117.2 ?
C4C C3C H3C . . 117.2 ?
O2C C4C O3C . . 120.67(17) ?
O2C C4C C3C . . 127.38(18) ?
O3C C4C C3C . . 111.94(17) ?
O3C C5C C6C . . 110.16(17) ?
O3C C5C C7C . . 109.87(17) ?
C6C C5C C7C . . 113.0(2) ?
O3C C5C C8C . . 101.81(16) ?
C6C C5C C8C . . 111.08(19) ?
C7C C5C C8C . . 110.4(2) ?
C5C C6C H6C1 . . 109.5 ?
C5C C6C H6C2 . . 109.5 ?
H6C1 C6C H6C2 . . 109.5 ?
C5C C6C H6C3 . . 109.5 ?
H6C1 C6C H6C3 . . 109.5 ?
H6C2 C6C H6C3 . . 109.5 ?
C5C C7C H7C1 . . 109.5 ?
C5C C7C H7C2 . . 109.5 ?
H7C1 C7C H7C2 . . 109.5 ?
C5C C7C H7C3 . . 109.5 ?
H7C1 C7C H7C3 . . 109.5 ?
H7C2 C7C H7C3 . . 109.5 ?
C5C C8C H8C1 . . 109.5 ?
C5C C8C H8C2 . . 109.5 ?
H8C1 C8C H8C2 . . 109.5 ?
C5C C8C H8C3 . . 109.5 ?
H8C1 C8C H8C3 . . 109.5 ?
H8C2 C8C H8C3 . . 109.5 ?
C2C O1C Zn2 . . 126.21(12) ?
C2C O1C Zn1 . . 137.37(12) ?
Zn2 O1C Zn1 . . 85.97(5) ?
C4C O2C Zn2 . . 126.63(12) ?
C4C O3C C5C . . 121.54(15) ?
O1A Zn1 O1A 3_565 . 180.00(7) n
O1A Zn1 O1B 3_565 3_565 78.67(5) n
O1A Zn1 O1B . 3_565 101.33(5) n
O1A Zn1 O1B 3_565 . 101.33(5) n
O1A Zn1 O1B . . 78.67(5) n
O1B Zn1 O1B 3_565 . 180.00(7) n
O1A Zn1 O1C 3_565 3_565 78.29(5) n
O1A Zn1 O1C . 3_565 101.71(5) n
O1B Zn1 O1C 3_565 3_565 79.82(5) n
O1B Zn1 O1C . 3_565 100.18(5) n
O1A Zn1 O1C 3_565 . 101.71(5) n
O1A Zn1 O1C . . 78.29(5) n
O1B Zn1 O1C 3_565 . 100.18(5) n
O1B Zn1 O1C . . 79.82(5) n
O1C Zn1 O1C 3_565 . 180.0 n
O1A Zn1 Zn2 3_565 3_565 47.33(3) ?
O1A Zn1 Zn2 . 3_565 132.67(3) ?
O1B Zn1 Zn2 3_565 3_565 47.47(3) ?
O1B Zn1 Zn2 . 3_565 132.53(3) ?
O1C Zn1 Zn2 3_565 3_565 46.86(3) ?
O1C Zn1 Zn2 . 3_565 133.14(3) ?
O1A Zn1 Zn2 3_565 . 132.67(3) ?
O1A Zn1 Zn2 . . 47.33(3) ?
O1B Zn1 Zn2 3_565 . 132.53(3) ?
O1B Zn1 Zn2 . . 47.47(3) ?
O1C Zn1 Zn2 3_565 . 133.14(3) ?
O1C Zn1 Zn2 . . 46.86(3) ?
Zn2 Zn1 Zn2 3_565 . 180.000(5) ?
O2A Zn2 O2B . . 96.37(5) n
O2A Zn2 O2C . . 90.60(5) n
O2B Zn2 O2C . . 90.47(6) n
O2A Zn2 O1C . . 164.90(5) n
O2B Zn2 O1C . . 98.71(5) n
O2C Zn2 O1C . . 88.56(5) n
O2A Zn2 O1A . . 87.53(5) n
O2B Zn2 O1A . . 164.65(5) n
O2C Zn2 O1A . . 104.37(5) n
O1C Zn2 O1A . . 78.09(5) n
O2A Zn2 O1B . . 102.04(5) n
O2B Zn2 O1B . . 86.91(5) n
O2C Zn2 O1B . . 167.30(5) n
O1C Zn2 O1B . . 79.57(5) n
O1A Zn2 O1B . . 77.76(5) .
O2A Zn2 Zn1 . . 123.85(4) ?
O2B Zn2 Zn1 . . 120.65(4) ?
O2C Zn2 Zn1 . . 126.01(4) ?
O1C Zn2 Zn1 . . 47.17(3) ?
O1A Zn2 Zn1 . . 46.76(3) ?
O1B Zn2 Zn1 . . 46.83(3) ?

loop_
_geom_bond_atom_site_label_1
_geom_bond_atom_site_label_2
_geom_bond_site_symmetry_2
_geom_bond_distance
_geom_bond_publ_flag
C1A C2A . 1.500(3) ?
C1A H1A1 . 0.9800 ?
C1A H1A2 . 0.9800 ?
C1A H1A3 . 0.9800 ?
C2A O1A . 1.302(2) ?
C2A C3A . 1.369(3) ?
C3A C4A . 1.428(3) ?
C3A H3A . 0.9500 ?
C4A O2A . 1.235(2) ?
C4A O3A . 1.347(2) ?
C5A O3A . 1.480(2) ?
C5A C6A . 1.514(3) ?
C5A C8A . 1.518(3) ?
C5A C7A . 1.520(3) ?
C6A H6A1 . 0.9800 ?
C6A H6A2 . 0.9800 ?
C6A H6A3 . 0.9800 ?
C7A H7A1 . 0.9800 ?
C7A H7A2 . 0.9800 ?
C7A H7A3 . 0.9800 ?
C8A H8A1 . 0.9800 ?
C8A H8A2 . 0.9800 ?
C8A H8A3 . 0.9800 ?
O1A Zn1 . 2.0913(12) y
O1A Zn2 . 2.1109(12) y
O2A Zn2 . 2.0129(13) y
C1B C2B . 1.505(3) ?
C1B H1B1 . 0.9800 ?
C1B H1B2 . 0.9800 ?
C1B H1B3 . 0.9800 ?
C2B O1B . 1.298(2) ?
C2B C3B . 1.367(3) ?
C3B C4B . 1.426(3) ?
C3B H3B . 0.9500 ?
C4B O2B . 1.238(2) ?
C4B O3B . 1.344(2) ?
C5B O3B . 1.475(3) ?
C5B C7B . 1.513(3) ?
C5B C6B . 1.513(4) ?
C5B C8B . 1.521(3) ?
C6B H6B1 . 0.9800 ?
C6B H6B2 . 0.9800 ?
C6B H6B3 . 0.9800 ?
C7B H7B1 . 0.9800 ?
C7B H7B2 . 0.9800 ?
C7B H7B3 . 0.9800 ?
C8B H8B1 . 0.9800 ?
C8B H8B2 . 0.9800 ?
C8B H8B3 . 0.9800 ?
O1B Zn1 . 2.0945(12) y
O1B Zn2 . 2.1160(13) y
O2B Zn2 . 2.0349(13) y
C1C C2C . 1.505(3) ?
C1C H1C1 . 0.9800 ?
C1C H1C2 . 0.9800 ?
C1C H1C3 . 0.9800 ?
C2C O1C . 1.297(2) ?
C2C C3C . 1.369(3) ?
C3C C4C . 1.428(3) ?
C3C H3C . 0.9500 ?
C4C O2C . 1.238(2) ?
C4C O3C . 1.344(2) ?
C5C O3C . 1.482(2) ?
C5C C6C . 1.512(3) ?
C5C C7C . 1.513(3) ?
C5C C8C . 1.522(3) ?
C6C H6C1 . 0.9800 ?
C6C H6C2 . 0.9800 ?
C6C H6C3 . 0.9800 ?
C7C H7C1 . 0.9800 ?
C7C H7C2 . 0.9800 ?
C7C H7C3 . 0.9800 ?
C8C H8C1 . 0.9800 ?
C8C H8C2 . 0.9800 ?
C8C H8C3 . 0.9800 ?
O1C Zn2 . 2.0947(12) y
O1C Zn1 . 2.1054(12) y
O2C Zn2 . 2.0365(13) y
Zn1 O1A 3_565 2.0913(12) ?
Zn1 O1B 3_565 2.0945(12) ?
Zn1 O1C 3_565 2.1054(12) ?
Zn1 Zn2 3_565 2.8636(2) ?
Zn1 Zn2 . 2.8636(2) ?

loop_
_geom_torsion_atom_site_label_1
_geom_torsion_atom_site_label_2
_geom_torsion_atom_site_label_3
_geom_torsion_atom_site_label_4
_geom_torsion_site_symmetry_1
_geom_torsion_site_symmetry_4
_geom_torsion
O1A C2A C3A C4A . . -1.7(3)
C1A C2A C3A C4A . . 176.66(18)
C2A C3A C4A O2A . . 1.7(3)
C2A C3A C4A O3A . . -177.40(18)
C3A C2A O1A Zn1 . . -123.31(18)
C1A C2A O1A Zn1 . . 58.2(2)
C3A C2A O1A Zn2 . . -2.5(3)
C1A C2A O1A Zn2 . . 179.04(11)
O3A C4A O2A Zn2 . . -178.06(12)
C3A C4A O2A Zn2 . . 2.9(3)
O2A C4A O3A C5A . . -6.0(3)
C3A C4A O3A C5A . . 173.15(17)
C6A C5A O3A C4A . . 62.1(2)
C8A C5A O3A C4A . . 179.56(18)
C7A C5A O3A C4A . . -63.3(2)
O1B C2B C3B C4B . . 1.6(3)
C1B C2B C3B C4B . . -179.05(19)
C2B C3B C4B O2B . . -7.0(3)
C2B C3B C4B O3B . . 172.85(18)
C3B C2B O1B Zn1 . . -120.29(19)
C1B C2B O1B Zn1 . . 60.3(2)
C3B C2B O1B Zn2 . . 3.0(3)
C1B C2B O1B Zn2 . . -176.35(12)
O3B C4B O2B Zn2 . . -173.15(12)
C3B C4B O2B Zn2 . . 6.6(3)
O2B C4B O3B C5B . . -0.8(3)
C3B C4B O3B C5B . . 179.42(17)
C7B C5B O3B C4B . . -63.1(3)
C6B C5B O3B C4B . . 62.3(3)
C8B C5B O3B C4B . . -179.99(18)
O1C C2C C3C C4C . . 3.9(3)
C1C C2C C3C C4C . . -177.37(18)
C2C C3C C4C O2C . . 1.8(3)
C2C C3C C4C O3C . . -178.79(19)
C3C C2C O1C Zn2 . . -1.0(3)
C1C C2C O1C Zn2 . . -179.76(12)
C3C C2C O1C Zn1 . . -132.84(18)
C1C C2C O1C Zn1 . . 48.4(2)
O3C C4C O2C Zn2 . . 171.06(12)
C3C C4C O2C Zn2 . . -9.6(3)
O2C C4C O3C C5C . . -1.3(3)
C3C C4C O3C C5C . . 179.26(17)
C6C C5C O3C C4C . . 62.8(2)
C7C C5C O3C C4C . . -62.3(2)
C8C C5C O3C C4C . . -179.26(19)
C2A O1A Zn1 O1B . 3_565 -84.97(15)
Zn2 O1A Zn1 O1B . 3_565 138.85(5)
C2A O1A Zn1 O1B . . 95.03(15)
Zn2 O1A Zn1 O1B . . -41.15(5)
C2A O1A Zn1 O1C . 3_565 -3.17(16)
Zn2 O1A Zn1 O1C . 3_565 -139.35(4)
C2A O1A Zn1 O1C . . 176.83(16)
Zn2 O1A Zn1 O1C . . 40.65(4)
C2A O1A Zn1 Zn2 . 3_565 -43.82(16)
Zn2 O1A Zn1 Zn2 . 3_565 180.0
C2A O1A Zn1 Zn2 . . 136.18(16)
C2B O1B Zn1 O1A . 3_565 -0.92(17)
Zn2 O1B Zn1 O1A . 3_565 -138.95(4)
C2B O1B Zn1 O1A . . 179.08(17)
Zn2 O1B Zn1 O1A . . 41.05(5)
C2B O1B Zn1 O1C . 3_565 -80.89(16)
Zn2 O1B Zn1 O1C . 3_565 141.08(4)
C2B O1B Zn1 O1C . . 99.11(16)
Zn2 O1B Zn1 O1C . . -38.92(4)
C2B O1B Zn1 Zn2 . 3_565 -41.97(18)
Zn2 O1B Zn1 Zn2 . 3_565 180.0
C2B O1B Zn1 Zn2 . . 138.03(18)
C2C O1C Zn1 O1A . 3_565 -78.11(18)
Zn2 O1C Zn1 O1A . 3_565 138.97(4)
C2C O1C Zn1 O1A . . 101.89(18)
Zn2 O1C Zn1 O1A . . -41.03(4)
C2C O1C Zn1 O1B . 3_565 2.29(18)
Zn2 O1C Zn1 O1B . 3_565 -140.63(5)
C2C O1C Zn1 O1B . . -177.71(18)
Zn2 O1C Zn1 O1B . . 39.37(5)
C2C O1C Zn1 Zn2 . 3_565 -37.08(19)
Zn2 O1C Zn1 Zn2 . 3_565 180.0
C2C O1C Zn1 Zn2 . . 142.92(19)
C4A O2A Zn2 O2B . . 160.19(16)
C4A O2A Zn2 O2C . . -109.27(17)
C4A O2A Zn2 O1C . . -22.6(3)
C4A O2A Zn2 O1A . . -4.92(16)
C4A O2A Zn2 O1B . . 72.01(17)
C4A O2A Zn2 Zn1 . . 26.37(18)
C4B O2B Zn2 O2A . . -103.74(17)
C4B O2B Zn2 O2C . . 165.60(17)
C4B O2B Zn2 O1C . . 76.99(17)
C4B O2B Zn2 O1A . . 0.3(3)
C4B O2B Zn2 O1B . . -1.96(16)
C4B O2B Zn2 Zn1 . . 32.11(18)
C4C O2C Zn2 O2A . . 173.95(16)
C4C O2C Zn2 O2B . . -89.67(16)
C4C O2C Zn2 O1C . . 9.03(16)
C4C O2C Zn2 O1A . . 86.35(16)
C4C O2C Zn2 O1B . . -11.7(3)
C4C O2C Zn2 Zn1 . . 39.83(17)
C2C O1C Zn2 O2A . . -90.9(2)
Zn1 O1C Zn2 O2A . . 58.7(2)
C2C O1C Zn2 O2B . . 86.27(14)
Zn1 O1C Zn2 O2B . . -124.14(5)
C2C O1C Zn2 O2C . . -3.98(14)
Zn1 O1C Zn2 O2C . . 145.61(5)
C2C O1C Zn2 O1A . . -108.99(14)
Zn1 O1C Zn2 O1A . . 40.60(4)
C2C O1C Zn2 O1B . . 171.47(15)
Zn1 O1C Zn2 O1B . . -38.93(4)
C2C O1C Zn2 Zn1 . . -149.59(16)
C2A O1A Zn2 O2A . . 4.72(14)
Zn1 O1A Zn2 O2A . . 143.70(5)
C2A O1A Zn2 O2B . . -100.5(2)
Zn1 O1A Zn2 O2B . . 38.5(2)
C2A O1A Zn2 O2C . . 94.71(14)
Zn1 O1A Zn2 O2C . . -126.32(5)
C2A O1A Zn2 O1C . . -179.91(15)
Zn1 O1A Zn2 O1C . . -40.94(4)
C2A O1A Zn2 O1B . . -98.16(14)
Zn1 O1A Zn2 O1B . . 40.81(4)
C2A O1A Zn2 Zn1 . . -138.97(16)
C2B O1B Zn2 O2A . . 93.17(15)
Zn1 O1B Zn2 O2A . . -125.50(5)
C2B O1B Zn2 O2B . . -2.68(14)
Zn1 O1B Zn2 O2B . . 138.64(5)
C2B O1B Zn2 O2C . . -81.0(3)
Zn1 O1B Zn2 O2C . . 60.3(2)
C2B O1B Zn2 O1C . . -102.13(15)
Zn1 O1B Zn2 O1C . . 39.19(5)
C2B O1B Zn2 O1A . . 177.93(15)
Zn1 O1B Zn2 O1A . . -40.75(4)
C2B O1B Zn2 Zn1 . . -141.32(16)
O1A Zn1 Zn2 O2A 3_565 . 134.58(7)
O1A Zn1 Zn2 O2A . . -45.42(7)
O1B Zn1 Zn2 O2A 3_565 . -106.54(7)
O1B Zn1 Zn2 O2A . . 73.46(7)
O1C Zn1 Zn2 O2A 3_565 . 15.54(7)
O1C Zn1 Zn2 O2A . . -164.46(7)
O1A Zn1 Zn2 O2B 3_565 . 11.04(7)
O1A Zn1 Zn2 O2B . . -168.96(7)
O1B Zn1 Zn2 O2B 3_565 . 129.92(7)
O1B Zn1 Zn2 O2B . . -50.08(7)
O1C Zn1 Zn2 O2B 3_565 . -108.01(7)
O1C Zn1 Zn2 O2B . . 71.99(7)
O1A Zn1 Zn2 O2C 3_565 . -105.22(7)
O1A Zn1 Zn2 O2C . . 74.78(7)
O1B Zn1 Zn2 O2C 3_565 . 13.66(7)
O1B Zn1 Zn2 O2C . . -166.34(7)
O1C Zn1 Zn2 O2C 3_565 . 135.74(7)
O1C Zn1 Zn2 O2C . . -44.26(7)
O1A Zn1 Zn2 O1C 3_565 . -60.95(7)
O1A Zn1 Zn2 O1C . . 119.05(7)
O1B Zn1 Zn2 O1C 3_565 . 57.93(7)
O1B Zn1 Zn2 O1C . . -122.07(7)
O1C Zn1 Zn2 O1C 3_565 . 180.0
O1A Zn1 Zn2 O1A 3_565 . 180.0
O1B Zn1 Zn2 O1A 3_565 . -61.12(7)
O1B Zn1 Zn2 O1A . . 118.88(7)
O1C Zn1 Zn2 O1A 3_565 . 60.95(7)
O1C Zn1 Zn2 O1A . . -119.05(7)
O1A Zn1 Zn2 O1B 3_565 . 61.12(7)
O1A Zn1 Zn2 O1B . . -118.88(7)
O1B Zn1 Zn2 O1B 3_565 . 180.0
O1C Zn1 Zn2 O1B 3_565 . -57.93(7)
O1C Zn1 Zn2 O1B . . 122.07(7)
